data_9010402
loop_
_publ_author_name
'Tschauner, O.'
'Kiefer, B.'
'Liu, H.'
'Sinogeikin, S.'
'Somayazulu, M.'
'Luo, S.-N.'

_publ_section_title
;Possible structural polymorphism in Al-bearing magnesiumsilicate
 post-perovskite Sample: 2X1 Note: atom sites modified after communication
 with author
;
_journal_name_full 'American Mineralogist'
_journal_page_first 533
_journal_page_last 539
_journal_paper_doi 10.2138/am.2008.2372
_journal_volume 93
_journal_year 2008
_chemical_formula_structural MgSiO3
_chemical_formula_sum 'Mg O3 Si'
_space_group_IT_number 11
_symmetry_space_group_name_Hall '-P 2yb'
_symmetry_space_group_name_H-M 'P 1 21/m 1'
_cell_angle_alpha 90
_cell_angle_beta 95.85
_cell_angle_gamma 90
_cell_length_a 7.026
_cell_length_b 6.228
_cell_length_c 4.262
_cell_formula_units_Z 6
_cell_volume 185.525
_database_code_amcsd 0004534
_exptl_crystal_density_diffrn 5.391
_cod_original_formula_sum 'Mg Si O3'
_cod_database_code 9010402
_amcsd_formula_title MgSiO3

loop_
_space_group_symop_operation_xyz
x,y,z
x,1/2-y,z
-x,1/2+y,-z
-x,-y,-z

loop_
_atom_site_label
_atom_site_fract_x
_atom_site_fract_y
_atom_site_fract_z
Mg1 0.05700 0.25000 0.53800
Mg2 0.73000 0.25000 0.91700
Mg3 0.40200 0.25000 0.04200
Si1 0.00000 0.00000 0.00000
Si2 0.33000 0.50200 0.55500
O1 0.79200 0.56000 0.14000
O2 0.87500 0.44100 0.65500
O3 0.30600 0.25000 0.42900
O4 0.45800 0.55500 0.24300
O5 0.64400 0.25000 0.31300
O6 0.97800 0.25000 0.11600

loop_
_cod_related_entry_id
_cod_related_entry_database
_cod_related_entry_code
1 AMCSD 0004534
